data_1515024
loop_
_publ_author_name
'Chatelain, Lucile'
'Mougel, Victor'
'P\'ecaut, Jacques'
'Mazzanti, Marinella'

_publ_section_title
;
 Magnetic communication and reactivity of a stable homometallic
 cation--cation trimer of pentavalent uranyl
;
_journal_issue 4
_journal_name_full 'Chemical Science'
_journal_page_first 1075
_journal_paper_doi 10.1039/c2sc00782g
_journal_volume 3
_journal_year 2012
_chemical_formula_sum 'C57.5 H44.25 N8.75 O5 U2'
_chemical_formula_weight 1413.83
_chemical_name_systematic
;
?
;
_space_group_IT_number 15
_symmetry_cell_setting monoclinic
_symmetry_space_group_name_Hall '-C 2yc'
_symmetry_space_group_name_H-M 'C 1 2/c 1'
_atom_sites_solution_hydrogens geom
_atom_sites_solution_primary direct
_atom_sites_solution_secondary difmap
_audit_creation_method SHELXL-97
_cell_angle_alpha 90.00
_cell_angle_beta 90.531(4)
_cell_angle_gamma 90.00
_cell_formula_units_Z 16
_cell_length_a 27.1234(13)
_cell_length_b 27.3660(13)
_cell_length_c 28.2322(16)
_cell_measurement_reflns_used 5782
_cell_measurement_temperature 150(2)
_cell_measurement_theta_max 32.2618
_cell_measurement_theta_min 3.3157
_cell_volume 20954.7(18)
_computing_cell_refinement
;
CrysAlisPro, Agilent Technologies,
Version 1.171.34.49 (release 20-01-2011 CrysAlis171 .NET)
(compiled Jan 20 2011,15:58:25)
;
_computing_data_collection
;
CrysAlisPro, Agilent Technologies,
Version 1.171.34.49 (release 20-01-2011 CrysAlis171 .NET)
(compiled Jan 20 2011,15:58:25)
;
_computing_data_reduction
;
CrysAlisPro, Agilent Technologies,
Version 1.171.34.49 (release 20-01-2011 CrysAlis171 .NET)
(compiled Jan 20 2011,15:58:25)
;
_computing_structure_refinement 'SHELXL-97 (Sheldrick, 1997)'
_computing_structure_solution 'SHELXS-97 (Sheldrick, 1990)'
_diffrn_ambient_temperature 150(2)
_diffrn_detector_area_resol_mean 15.9653
_diffrn_measured_fraction_theta_full 0.994
_diffrn_measured_fraction_theta_max 0.994
_diffrn_measurement_details
;
1 omega 60.00 101.00 1.0000 160.0000
omega____ theta____ kappa____ phi______ frames
- 25.2489 179.0000 -120.0000 41

2 omega -48.00 93.00 1.0000 160.0000
omega____ theta____ kappa____ phi______ frames
- 25.2489 0.0000 30.0000 141

3 omega 61.00 101.00 1.0000 160.0000
omega____ theta____ kappa____ phi______ frames
- 25.2489 179.0000 -30.0000 40

4 omega 1.00 44.00 1.0000 160.0000
omega____ theta____ kappa____ phi______ frames
- 25.2489 0.0000 120.0000 43

;
_diffrn_measurement_device_type 'Xcalibur, Sapphire3'
_diffrn_measurement_method '\w scans'
_diffrn_radiation_monochromator graphite
_diffrn_radiation_source 'fine-focus sealed tube'
_diffrn_radiation_type MoK\a
_diffrn_radiation_wavelength 0.71073
_diffrn_reflns_av_R_equivalents 0.0764
_diffrn_reflns_av_sigmaI/netI 0.1138
_diffrn_reflns_limit_h_max 19
_diffrn_reflns_limit_h_min -31
_diffrn_reflns_limit_k_max 30
_diffrn_reflns_limit_k_min -32
_diffrn_reflns_limit_l_max 33
_diffrn_reflns_limit_l_min -31
_diffrn_reflns_number 42381
_diffrn_reflns_theta_full 24.71
_diffrn_reflns_theta_max 24.71
_diffrn_reflns_theta_min 3.31
_exptl_absorpt_coefficient_mu 6.232
_exptl_absorpt_correction_T_max 0.8908
_exptl_absorpt_correction_T_min 0.2743
_exptl_absorpt_correction_type multi-scan
_exptl_absorpt_process_details
;
CrysAlisPro, Agilent Technologies,
Version 1.171.34.49 (release 20-01-2011 CrysAlis171 .NET)
(compiled Jan 20 2011,15:58:25)
Empirical absorption correction using spherical harmonics,
implemented in SCALE3 ABSPACK scaling algorithm.
;
_exptl_crystal_colour black
_exptl_crystal_density_diffrn 1.793
_exptl_crystal_density_method 'not measured'
_exptl_crystal_description Plate
_exptl_crystal_F_000 10792
_exptl_crystal_size_max 0.28
_exptl_crystal_size_mid 0.16
_exptl_crystal_size_min 0.02
_refine_diff_density_max 3.369
_refine_diff_density_min -1.593
_refine_diff_density_rms 0.223
_refine_ls_extinction_method none
_refine_ls_goodness_of_fit_ref 1.082
_refine_ls_hydrogen_treatment constr
_refine_ls_matrix_type full
_refine_ls_number_parameters 1321
_refine_ls_number_reflns 17778
_refine_ls_number_restraints 42
_refine_ls_restrained_S_all 1.084
_refine_ls_R_factor_all 0.1201
_refine_ls_R_factor_gt 0.0757
_refine_ls_shift/su_max 0.001
_refine_ls_shift/su_mean 0.000
_refine_ls_structure_factor_coef Fsqd
_refine_ls_weighting_details 'calc w=1/[\s^2^(Fo^2^)+(0.0288P)^2^+853.3683P] where P=(Fo^2^+2Fc^2^)/3'
_refine_ls_weighting_scheme calc
_refine_ls_wR_factor_gt 0.1494
_refine_ls_wR_factor_ref 0.1722
_reflns_number_gt 11780
_reflns_number_total 17778
_reflns_threshold_expression >2sigma(I)
_cod_data_source_file c2sc00782g.txt
_cod_data_source_block 3
_cod_original_cell_volume 20954.7(19)
_cod_original_sg_symbol_H-M 'C 2/c'
_cod_original_formula_sum 'C57.50 H44.25 N8.75 O5 U2'
_cod_database_code 1515024

loop_
_symmetry_equiv_pos_as_xyz
'x, y, z'
'-x, y, -z+1/2'
'x+1/2, y+1/2, z'
'-x+1/2, y+1/2, -z+1/2'
'-x, -y, -z'
'x, -y, z-1/2'
'-x+1/2, -y+1/2, -z'
'x+1/2, -y+1/2, z-1/2'

loop_
_atom_site_label
_atom_site_type_symbol
_atom_site_fract_x
_atom_site_fract_y
_atom_site_fract_z
_atom_site_U_iso_or_equiv
_atom_site_adp_type
_atom_site_occupancy
_atom_site_symmetry_multiplicity
_atom_site_calc_flag
_atom_site_refinement_flags
U1 U 0.19235(2) 0.39425(2) 0.56693(2) 0.03064(16) Uani 1 1 d .
O1U1 O 0.2543(4) 0.3879(4) 0.5460(4) 0.035(3) Uani 1 1 d .
O2U1 O 0.1320(4) 0.3992(4) 0.5916(4) 0.040(3) Uani 1 1 d .
U2 U 0.14385(2) 0.45029(2) 0.42875(2) 0.03339(17) Uani 1 1 d .
O1U2 O 0.1506(4) 0.3917(4) 0.4004(4) 0.041(3) Uani 1 1 d .
O2U2 O 0.1352(4) 0.5125(4) 0.4500(4) 0.038(3) Uani 1 1 d .
O1 O 0.1664(5) 0.4214(5) 0.4983(4) 0.060(4) Uani 1 1 d U
N1 N 0.1790(5) 0.3072(5) 0.5279(5) 0.035(3) Uani 1 1 d .
N2 N 0.1996(5) 0.3203(5) 0.6217(5) 0.033(3) Uani 1 1 d .
N3 N 0.2250(5) 0.4184(5) 0.6451(5) 0.038(3) Uani 1 1 d .
N4 N 0.2178(5) 0.4888(6) 0.5784(5) 0.040(4) Uani 1 1 d .
C1 C 0.1659(6) 0.3007(6) 0.4829(6) 0.034(4) Uani 1 1 d .
H1 H 0.1541 0.3281 0.4655 0.040 Uiso 1 1 calc R
C2 C 0.1684(6) 0.2550(6) 0.4594(6) 0.037(4) Uani 1 1 d .
H2 H 0.1564 0.2512 0.4279 0.045 Uiso 1 1 calc R
C3 C 0.1882(6) 0.2171(6) 0.4831(6) 0.038(4) Uani 1 1 d .
H3 H 0.1921 0.1867 0.4675 0.045 Uiso 1 1 calc R
C4 C 0.2036(6) 0.2217(6) 0.5312(7) 0.042(5) Uani 1 1 d .
C5 C 0.2240(6) 0.1838(6) 0.5568(7) 0.042(4) Uani 1 1 d .
H5 H 0.2289 0.1529 0.5422 0.050 Uiso 1 1 calc R
C6 C 0.2376(6) 0.1903(6) 0.6039(7) 0.042(4) Uani 1 1 d .
H6 H 0.2516 0.1640 0.6213 0.050 Uiso 1 1 calc R
C7 C 0.2306(6) 0.2363(6) 0.6264(7) 0.042(4) Uani 1 1 d .
H7 H 0.2400 0.2407 0.6586 0.050 Uiso 1 1 calc R
C8 C 0.2101(6) 0.2745(6) 0.6011(6) 0.037(4) Uani 1 1 d .
C9 C 0.1985(5) 0.2675(5) 0.5529(6) 0.028(4) Uani 1 1 d .
C10 C 0.1845(6) 0.3211(6) 0.6666(6) 0.037(4) Uani 1 1 d .
H10 H 0.1753 0.2907 0.6801 0.045 Uiso 1 1 calc R
C11 C 0.1809(6) 0.3624(6) 0.6960(6) 0.036(4) Uani 1 1 d .
C12 C 0.2064(6) 0.4063(6) 0.6859(6) 0.037(4) Uani 1 1 d .
H12 H 0.2103 0.4289 0.7112 0.045 Uiso 1 1 calc R
C13 C 0.2586(6) 0.4607(6) 0.6485(6) 0.039(4) Uani 1 1 d .
C14 C 0.2936(7) 0.4651(6) 0.6837(6) 0.045(5) Uani 1 1 d .
H14 H 0.2972 0.4409 0.7077 0.054 Uiso 1 1 calc R
C15 C 0.3245(7) 0.5078(6) 0.6829(7) 0.050(5) Uani 1 1 d .
H15 H 0.3488 0.5118 0.7070 0.060 Uiso 1 1 calc R
C16 C 0.3202(7) 0.5427(6) 0.6489(7) 0.051(5) Uani 1 1 d .
H16 H 0.3417 0.5701 0.6485 0.061 Uiso 1 1 calc R
C17 C 0.2831(8) 0.5373(6) 0.6141(7) 0.051(5) Uani 1 1 d .
C18 C 0.2728(7) 0.5738(6) 0.5783(8) 0.057(6) Uani 1 1 d .
H18 H 0.2927 0.6024 0.5766 0.068 Uiso 1 1 calc R
C19 C 0.2354(7) 0.5676(7) 0.5476(7) 0.052(5) Uani 1 1 d .
H19 H 0.2258 0.5927 0.5262 0.062 Uiso 1 1 calc R
C20 C 0.2103(5) 0.5216(5) 0.5486(6) 0.031(4) Uani 1 1 d U
H20 H 0.1862 0.5156 0.5247 0.037 Uiso 1 1 calc R
C21 C 0.2528(6) 0.4955(6) 0.6127(6) 0.038(4) Uani 1 1 d .
C22 C 0.1568(6) 0.3598(6) 0.7434(6) 0.039(4) Uani 1 1 d .
C23 C 0.1222(6) 0.3962(6) 0.7567(7) 0.043(4) Uani 1 1 d .
H23 H 0.1103 0.4183 0.7333 0.052 Uiso 1 1 calc R
C24 C 0.1056(7) 0.4003(6) 0.8015(7) 0.049(5) Uani 1 1 d .
H24 H 0.0830 0.4256 0.8088 0.058 Uiso 1 1 calc R
C25 C 0.1208(7) 0.3685(7) 0.8370(7) 0.048(5) Uani 1 1 d .
C26 C 0.1529(7) 0.3305(6) 0.8241(7) 0.048(5) Uani 1 1 d .
H26 H 0.1628 0.3070 0.8471 0.058 Uiso 1 1 calc R
C27 C 0.1702(6) 0.3270(6) 0.7779(6) 0.040(4) Uani 1 1 d .
H27 H 0.1919 0.3011 0.7701 0.048 Uiso 1 1 calc R
C28 C 0.1038(8) 0.3744(7) 0.8881(7) 0.063(6) Uani 1 1 d .
H28A H 0.1250 0.3981 0.9044 0.094 Uiso 1 1 calc R
H28B H 0.1059 0.3428 0.9043 0.094 Uiso 1 1 calc R
H28C H 0.0696 0.3860 0.8883 0.094 Uiso 1 1 calc R
N31 N 0.2347(4) 0.4787(5) 0.4265(5) 0.038(4) Uani 1 1 d .
N32 N 0.1715(4) 0.4861(5) 0.3522(5) 0.034(3) Uani 1 1 d .
N33 N 0.0715(5) 0.4604(5) 0.3731(5) 0.039(3) Uani 1 1 d .
N34 N 0.0571(5) 0.4349(5) 0.4645(5) 0.041(4) Uani 1 1 d .
C31 C 0.2671(6) 0.4721(6) 0.4625(7) 0.042(4) Uani 1 1 d .
H31 H 0.2613 0.4465 0.4844 0.051 Uiso 1 1 calc R
C32 C 0.3093(6) 0.5015(7) 0.4690(6) 0.043(4) Uani 1 1 d .
H32 H 0.3307 0.4968 0.4955 0.051 Uiso 1 1 calc R
C33 C 0.3185(6) 0.5369(6) 0.4362(6) 0.041(4) Uani 1 1 d .
H33 H 0.3468 0.5570 0.4403 0.050 Uiso 1 1 calc R
C34 C 0.2885(6) 0.5445(6) 0.3975(6) 0.040(4) Uani 1 1 d .
C35 C 0.2958(6) 0.5793(6) 0.3618(6) 0.042(4) Uani 1 1 d .
H35 H 0.3234 0.6007 0.3640 0.050 Uiso 1 1 calc R
C36 C 0.2653(7) 0.5832(7) 0.3248(7) 0.047(5) Uani 1 1 d .
H36 H 0.2719 0.6064 0.3006 0.057 Uiso 1 1 calc R
C37 C 0.2237(7) 0.5536(7) 0.3212(6) 0.047(5) Uani 1 1 d .
H37 H 0.2014 0.5586 0.2955 0.057 Uiso 1 1 calc R
C38 C 0.2136(6) 0.5177(6) 0.3532(6) 0.040(4) Uani 1 1 d .
C39 C 0.2456(6) 0.5137(5) 0.3934(6) 0.032(4) Uani 1 1 d .
C40 C 0.1584(6) 0.4716(6) 0.3092(7) 0.042(4) Uani 1 1 d .
H40 H 0.1816 0.4766 0.2846 0.051 Uiso 1 1 calc R
C41 C 0.1136(6) 0.4495(6) 0.2968(6) 0.035(4) Uani 1 1 d .
C42 C 0.0726(6) 0.4501(6) 0.3274(7) 0.045(5) Uani 1 1 d .
H42 H 0.0418 0.4421 0.3133 0.054 Uiso 1 1 calc R
C43 C 0.0246(6) 0.4706(6) 0.3933(7) 0.042(5) Uani 1 1 d .
C44 C -0.0134(6) 0.4938(7) 0.3689(7) 0.050(5) Uani 1 1 d .
H44 H -0.0080 0.5069 0.3382 0.060 Uiso 1 1 calc R
C45 C -0.0599(7) 0.4978(7) 0.3904(9) 0.065(7) Uani 1 1 d .
H45 H -0.0865 0.5121 0.3731 0.078 Uiso 1 1 calc R
C46 C -0.0677(9) 0.4814(8) 0.4355(8) 0.069(7) Uani 1 1 d .
H46 H -0.0992 0.4857 0.4494 0.083 Uiso 1 1 calc R
C47 C -0.0286(6) 0.4575(6) 0.4629(8) 0.050(6) Uani 1 1 d .
C48 C -0.0345(7) 0.4391(6) 0.5084(7) 0.049(5) Uani 1 1 d .
H48 H -0.0657 0.4400 0.5234 0.059 Uiso 1 1 calc R
C49 C 0.0050(7) 0.4202(6) 0.5305(8) 0.052(5) Uani 1 1 d .
H49 H 0.0023 0.4074 0.5617 0.062 Uiso 1 1 calc R
C50 C 0.0500(6) 0.4196(6) 0.5071(7) 0.043(4) Uani 1 1 d .
H50 H 0.0777 0.4069 0.5239 0.051 Uiso 1 1 calc R
C51 C 0.0175(6) 0.4543(6) 0.4410(7) 0.042(4) Uani 1 1 d .
C52 C 0.1075(7) 0.4266(7) 0.2490(6) 0.042(4) Uani 1 1 d .
C53 C 0.1346(7) 0.4421(7) 0.2110(7) 0.058(5) Uani 1 1 d .
H53 H 0.1564 0.4691 0.2145 0.070 Uiso 1 1 calc R
C54 C 0.1302(7) 0.4185(8) 0.1671(7) 0.058(5) Uani 1 1 d .
H54 H 0.1505 0.4288 0.1418 0.069 Uiso 1 1 calc R
C55 C 0.0971(8) 0.3802(7) 0.1595(8) 0.056(5) Uani 1 1 d .
C56 C 0.0704(9) 0.3660(9) 0.1971(8) 0.071(7) Uani 1 1 d .
H56 H 0.0474 0.3401 0.1932 0.085 Uiso 1 1 calc R
C57 C 0.0751(7) 0.3882(8) 0.2418(7) 0.055(5) Uani 1 1 d .
H57 H 0.0559 0.3767 0.2674 0.066 Uiso 1 1 calc R
C58 C 0.0935(9) 0.3561(8) 0.1105(8) 0.078(7) Uani 1 1 d .
H58A H 0.0840 0.3217 0.1141 0.117 Uiso 1 1 calc R
H58B H 0.1256 0.3580 0.0949 0.117 Uiso 1 1 calc R
H58C H 0.0687 0.3731 0.0913 0.117 Uiso 1 1 calc R
U3 U 0.60576(2) 0.30444(2) 0.42551(2) 0.03166(16) Uani 1 1 d .
O1U3 O 0.6118(4) 0.2426(4) 0.4473(4) 0.035(3) Uani 1 1 d .
O2U3 O 0.6011(4) 0.3648(4) 0.3988(4) 0.040(3) Uani 1 1 d .
U4 U 0.55389(2) 0.35515(2) 0.56351(2) 0.03038(16) Uani 1 1 d .
O1U4 O 0.4912(4) 0.3643(4) 0.5453(4) 0.043(3) Uani 1 1 d .
O2U4 O 0.6139(4) 0.3470(4) 0.5889(4) 0.043(3) Uani 1 1 d .
O2 O 0.5803(5) 0.3326(4) 0.4929(4) 0.056(3) Uani 1 1 d U
N61 N 0.6944(5) 0.3183(4) 0.4665(5) 0.040(4) Uani 1 1 d .
N62 N 0.6800(5) 0.2933(5) 0.3725(5) 0.037(3) Uani 1 1 d .
N63 N 0.5795(5) 0.2696(5) 0.3470(5) 0.042(4) Uani 1 1 d .
N64 N 0.5126(5) 0.2804(5) 0.4155(5) 0.037(3) Uani 1 1 d .
C61 C 0.7020(6) 0.3327(6) 0.5101(6) 0.038(4) Uani 1 1 d .
H61 H 0.6747 0.3455 0.5269 0.045 Uiso 1 1 calc R
C62 C 0.7464(7) 0.3306(6) 0.5332(7) 0.046(5) Uani 1 1 d .
H62 H 0.7497 0.3431 0.5645 0.055 Uiso 1 1 calc R
C63 C 0.7856(7) 0.3107(6) 0.5111(7) 0.047(5) Uani 1 1 d .
H63 H 0.8164 0.3084 0.5271 0.057 Uiso 1 1 calc R
C64 C 0.7808(7) 0.2933(6) 0.4645(7) 0.045(5) Uani 1 1 d .
C65 C 0.8196(10) 0.2694(7) 0.4383(7) 0.075(8) Uani 1 1 d .
H65 H 0.8511 0.2642 0.4524 0.090 Uiso 1 1 calc R
C66 C 0.8103(6) 0.2546(7) 0.3937(9) 0.062(7) Uani 1 1 d .
H66 H 0.8362 0.2392 0.3769 0.074 Uiso 1 1 calc R
C67 C 0.7648(7) 0.2605(7) 0.3706(7) 0.048(5) Uani 1 1 d .
H67 H 0.7604 0.2489 0.3391 0.058 Uiso 1 1 calc R
C68 C 0.7262(6) 0.2833(6) 0.3937(7) 0.041(4) Uani 1 1 d .
C69 C 0.7333(6) 0.2979(5) 0.4424(6) 0.037(4) Uani 1 1 d .
C70 C 0.6793(6) 0.3059(5) 0.3274(6) 0.034(4) Uani 1 1 d .
H70 H 0.7105 0.3145 0.3147 0.041 Uiso 1 1 calc R
C71 C 0.6391(6) 0.3085(6) 0.2951(6) 0.037(4) Uani 1 1 d .
C72 C 0.5952(6) 0.2844(5) 0.3052(7) 0.041(4) Uani 1 1 d .
H72 H 0.5741 0.2778 0.2789 0.050 Uiso 1 1 calc R
C73 C 0.5376(6) 0.2385(6) 0.3456(6) 0.040(4) Uani 1 1 d .
C74 C 0.5296(6) 0.2021(6) 0.3112(6) 0.042(4) Uani 1 1 d .
H74 H 0.5529 0.1969 0.2867 0.051 Uiso 1 1 calc R
C75 C 0.4864(7) 0.1732(7) 0.3136(7) 0.050(5) Uani 1 1 d .
H75 H 0.4810 0.1487 0.2903 0.060 Uiso 1 1 calc R
C76 C 0.4528(7) 0.1791(7) 0.3478(7) 0.052(5) Uani 1 1 d .
H76 H 0.4245 0.1587 0.3484 0.063 Uiso 1 1 calc R
C77 C 0.4591(7) 0.2149(6) 0.3825(7) 0.048(5) Uani 1 1 d .
C78 C 0.4257(6) 0.2263(7) 0.4184(7) 0.052(5) Uani 1 1 d .
H78 H 0.3970 0.2067 0.4216 0.063 Uiso 1 1 calc R
C79 C 0.4326(6) 0.2639(7) 0.4485(7) 0.049(5) Uani 1 1 d U
H79 H 0.4084 0.2730 0.4710 0.058 Uiso 1 1 calc R
C80 C 0.4794(5) 0.2901(5) 0.4447(5) 0.023(3) Uani 1 1 d U
H80 H 0.4851 0.3165 0.4659 0.027 Uiso 1 1 calc R
C81 C 0.5021(6) 0.2453(7) 0.3805(6) 0.038(4) Uani 1 1 d .
C82 C 0.6453(6) 0.3325(5) 0.2480(6) 0.038(4) Uani 1 1 d .
C83 C 0.6714(7) 0.3772(7) 0.2442(7) 0.056(5) Uani 1 1 d .
H83 H 0.6877 0.3905 0.2713 0.068 Uiso 1 1 calc R
C84 C 0.6734(8) 0.4016(8) 0.2015(7) 0.064(6) Uani 1 1 d .
H84 H 0.6915 0.4313 0.2003 0.076 Uiso 1 1 calc R
C85 C 0.6513(8) 0.3858(7) 0.1611(7) 0.055(5) Uani 1 1 d .
C86 C 0.6265(6) 0.3397(7) 0.1642(6) 0.044(4) Uani 1 1 d .
H86 H 0.6117 0.3260 0.1367 0.053 Uiso 1 1 calc R
C87 C 0.6237(7) 0.3149(6) 0.2069(6) 0.047(5) Uani 1 1 d .
H87 H 0.6064 0.2848 0.2080 0.056 Uiso 1 1 calc R
C88 C 0.6532(8) 0.4140(8) 0.1151(8) 0.070(7) Uani 1 1 d .
H88A H 0.6285 0.4402 0.1156 0.105 Uiso 1 1 calc R
H88B H 0.6461 0.3919 0.0886 0.105 Uiso 1 1 calc R
H88C H 0.6861 0.4281 0.1113 0.105 Uiso 1 1 calc R
N91 N 0.5263(4) 0.2631(6) 0.5695(5) 0.040(4) Uani 1 1 d .
N92 N 0.5241(5) 0.3278(5) 0.6412(5) 0.034(3) Uani 1 1 d .
N93 N 0.5516(5) 0.4267(5) 0.6194(5) 0.037(3) Uani 1 1 d .
N94 N 0.5682(5) 0.4413(5) 0.5261(5) 0.038(3) Uani 1 1 d .
C91 C 0.5282(6) 0.2327(6) 0.5339(6) 0.039(4) Uani 1 1 d .
H91 H 0.5507 0.2399 0.5092 0.047 Uiso 1 1 calc R
C92 C 0.4995(7) 0.1900(6) 0.5292(6) 0.043(4) Uani 1 1 d .
H92 H 0.5042 0.1678 0.5038 0.051 Uiso 1 1 calc R
C93 C 0.4651(7) 0.1822(6) 0.5626(7) 0.045(5) Uani 1 1 d .
H93 H 0.4436 0.1550 0.5593 0.054 Uiso 1 1 calc R
C94 C 0.4602(6) 0.2135(6) 0.6026(7) 0.041(4) Uani 1 1 d .
C95 C 0.4266(6) 0.2059(7) 0.6404(7) 0.046(5) Uani 1 1 d .
H95 H 0.4054 0.1783 0.6406 0.056 Uiso 1 1 calc R
C96 C 0.4259(7) 0.2397(7) 0.6767(7) 0.051(5) Uani 1 1 d .
H96 H 0.4032 0.2350 0.7018 0.062 Uiso 1 1 calc R
C97 C 0.4566(6) 0.2800(7) 0.6783(7) 0.044(4) Uani 1 1 d .
H97 H 0.4552 0.3022 0.7041 0.052 Uiso 1 1 calc R
C98 C 0.4897(5) 0.2876(6) 0.6415(6) 0.035(4) Uani 1 1 d .
C99 C 0.4917(6) 0.2541(6) 0.6033(6) 0.038(4) Uani 1 1 d .
C100 C 0.5425(6) 0.3406(6) 0.6822(6) 0.037(4) Uani 1 1 d .
H100 H 0.5380 0.3180 0.7073 0.045 Uiso 1 1 calc R
C101 C 0.5678(6) 0.3833(6) 0.6938(6) 0.034(4) Uani 1 1 d .
C102 C 0.5661(6) 0.4254(6) 0.6647(6) 0.034(4) Uani 1 1 d .
H102 H 0.5761 0.4554 0.6786 0.040 Uiso 1 1 calc R
C103 C 0.5435(5) 0.4741(6) 0.6004(6) 0.033(4) Uani 1 1 d .
C104 C 0.5263(7) 0.5138(6) 0.6263(7) 0.051(5) Uani 1 1 d .
H104 H 0.5185 0.5097 0.6588 0.061 Uiso 1 1 calc R
C105 C 0.5202(8) 0.5604(7) 0.6049(7) 0.057(5) Uani 1 1 d .
H105 H 0.5063 0.5867 0.6224 0.068 Uiso 1 1 calc R
C106 C 0.5343(6) 0.5672(6) 0.5594(7) 0.044(5) Uani 1 1 d .
H106 H 0.5337 0.5992 0.5463 0.053 Uiso 1 1 calc R
C107 C 0.5499(6) 0.5275(6) 0.5312(7) 0.039(4) Uani 1 1 d .
C108 C 0.5637(6) 0.5325(6) 0.4822(7) 0.044(5) Uani 1 1 d .
H108 H 0.5624 0.5637 0.4674 0.052 Uiso 1 1 calc R
C109 C 0.5786(6) 0.4931(6) 0.4573(7) 0.040(4) Uani 1 1 d .
H109 H 0.5883 0.4959 0.4251 0.049 Uiso 1 1 calc R
C110 C 0.5792(6) 0.4474(6) 0.4809(6) 0.040(4) Uani 1 1 d .
H110 H 0.5880 0.4194 0.4631 0.048 Uiso 1 1 calc R
C111 C 0.5526(6) 0.4812(6) 0.5510(6) 0.036(4) Uani 1 1 d .
C112 C 0.5895(6) 0.3862(6) 0.7431(6) 0.039(4) Uani 1 1 d .
C113 C 0.6286(6) 0.3557(6) 0.7565(7) 0.045(4) Uani 1 1 d .
H113 H 0.6445 0.3365 0.7331 0.054 Uiso 1 1 calc R
C114 C 0.6447(7) 0.3531(7) 0.8034(7) 0.051(5) Uani 1 1 d .
H114 H 0.6714 0.3321 0.8114 0.061 Uiso 1 1 calc R
C115 C 0.6224(7) 0.3804(7) 0.8389(7) 0.053(5) Uani 1 1 d .
C116 C 0.5848(7) 0.4118(7) 0.8240(7) 0.053(5) Uani 1 1 d .
H116 H 0.5695 0.4318 0.8470 0.063 Uiso 1 1 calc R
C117 C 0.5682(7) 0.4155(7) 0.7768(7) 0.052(5) Uani 1 1 d .
H117 H 0.5428 0.4378 0.7684 0.063 Uiso 1 1 calc R
C118 C 0.6383(8) 0.3749(9) 0.8889(7) 0.073(7) Uani 1 1 d .
H11A H 0.6422 0.4073 0.9032 0.110 Uiso 1 1 calc R
H11B H 0.6699 0.3575 0.8902 0.110 Uiso 1 1 calc R
H11C H 0.6134 0.3563 0.9062 0.110 Uiso 1 1 calc R
N121 N 0.2892(8) 0.2499(9) 0.7478(8) 0.090(7) Uani 1 1 d .
C121 C 0.2954(8) 0.2107(10) 0.7389(9) 0.069(7) Uani 1 1 d .
C122 C 0.3054(9) 0.1603(10) 0.7256(12) 0.111(11) Uani 1 1 d .
H12A H 0.2742 0.1428 0.7212 0.167 Uiso 1 1 calc R
H12B H 0.3248 0.1445 0.7508 0.167 Uiso 1 1 calc R
H12C H 0.3240 0.1597 0.6960 0.167 Uiso 1 1 calc R
N122 N 0.5000 0.4706(16) 0.2500 0.24(4) Uani 1 2 d S
C123 C 0.5000 0.435(3) 0.2500 0.21(4) Uani 1 2 d SU
C124 C 0.5000 0.372(3) 0.2500 0.31(5) Uani 1 2 d SU
H12D H 0.5174 0.3599 0.2783 0.470 Uiso 0.50 1 calc PR
H12E H 0.5166 0.3599 0.2216 0.470 Uiso 0.50 1 calc PR
H12F H 0.4659 0.3599 0.2501 0.470 Uiso 0.50 1 calc PR

loop_
_atom_site_aniso_label
_atom_site_aniso_U_11
_atom_site_aniso_U_22
_atom_site_aniso_U_33
_atom_site_aniso_U_23
_atom_site_aniso_U_13
_atom_site_aniso_U_12
U1 0.0306(3) 0.0253(3) 0.0362(4) -0.0007(3) 0.0030(3) -0.0007(2)
O1U1 0.041(7) 0.031(6) 0.032(6) -0.008(5) 0.007(5) 0.010(5)
O2U1 0.051(7) 0.038(6) 0.030(6) -0.003(5) 0.012(5) 0.001(5)
U2 0.0245(3) 0.0295(3) 0.0462(4) -0.0038(3) 0.0034(3) -0.0019(2)
O1U2 0.026(6) 0.048(7) 0.050(8) -0.007(6) -0.003(5) -0.001(5)
O2U2 0.035(7) 0.034(6) 0.045(7) 0.001(6) 0.005(5) -0.005(5)
O1 0.054(5) 0.083(5) 0.043(5) 0.018(4) 0.005(4) 0.003(4)
N1 0.028(7) 0.031(7) 0.044(9) 0.000(7) -0.002(6) -0.007(6)
N2 0.036(8) 0.033(7) 0.028(8) 0.004(6) -0.002(6) 0.004(6)
N3 0.054(9) 0.035(8) 0.026(8) -0.004(7) 0.010(7) -0.010(6)
N4 0.026(8) 0.070(10) 0.024(8) -0.004(8) 0.014(6) 0.008(7)
C1 0.036(9) 0.029(9) 0.036(10) -0.002(8) 0.001(8) -0.007(7)
C2 0.024(9) 0.043(10) 0.045(11) -0.018(9) -0.004(8) 0.005(7)
C3 0.026(9) 0.035(9) 0.052(12) -0.009(9) 0.005(8) 0.002(7)
C4 0.042(10) 0.026(9) 0.057(13) 0.017(9) 0.013(9) 0.007(7)
C5 0.043(11) 0.030(9) 0.052(12) 0.005(9) 0.012(9) 0.009(7)
C6 0.042(10) 0.028(9) 0.057(13) 0.002(9) 0.012(9) 0.015(7)
C7 0.051(11) 0.030(9) 0.045(11) 0.008(9) 0.007(9) 0.006(8)
C8 0.030(9) 0.032(9) 0.048(11) -0.004(9) 0.010(8) -0.004(7)
C9 0.029(9) 0.021(8) 0.032(9) -0.001(7) 0.003(7) -0.006(6)
C10 0.029(9) 0.032(9) 0.050(11) -0.004(9) 0.001(8) 0.006(7)
C11 0.042(10) 0.028(9) 0.039(10) 0.004(8) 0.001(8) -0.011(7)
C12 0.044(10) 0.026(9) 0.041(11) -0.006(8) -0.002(8) -0.002(7)
C13 0.048(11) 0.036(9) 0.033(10) -0.019(9) 0.006(8) -0.002(8)
C14 0.062(13) 0.047(11) 0.026(10) -0.004(9) -0.001(9) -0.002(9)
C15 0.069(14) 0.033(10) 0.049(12) -0.010(10) 0.001(10) -0.016(9)
C16 0.060(13) 0.035(10) 0.059(13) -0.008(10) 0.016(10) -0.015(9)
C17 0.068(14) 0.034(10) 0.051(13) 0.003(10) 0.002(10) 0.002(9)
C18 0.048(12) 0.027(9) 0.097(18) -0.006(11) 0.029(12) -0.018(8)
C19 0.043(12) 0.049(11) 0.064(14) 0.018(10) 0.006(10) 0.021(9)
C20 0.021(6) 0.023(6) 0.048(8) -0.011(6) 0.004(6) -0.009(5)
C21 0.048(11) 0.030(9) 0.035(10) 0.010(8) -0.001(8) 0.011(7)
C22 0.029(9) 0.033(9) 0.053(12) -0.003(9) 0.001(8) -0.016(7)
C23 0.044(11) 0.041(10) 0.045(11) 0.000(9) 0.003(9) 0.000(8)
C24 0.048(11) 0.033(10) 0.065(14) 0.009(10) 0.011(10) -0.005(8)
C25 0.046(11) 0.051(11) 0.049(12) -0.004(10) 0.023(9) -0.010(9)
C26 0.049(12) 0.039(10) 0.057(13) 0.000(10) 0.001(10) -0.012(8)
C27 0.051(11) 0.036(9) 0.034(10) 0.010(8) 0.005(8) 0.009(8)
C28 0.082(16) 0.050(12) 0.057(14) 0.001(11) 0.022(12) 0.009(11)
N31 0.013(7) 0.045(8) 0.057(10) -0.001(8) 0.005(6) 0.014(6)
N32 0.014(6) 0.044(8) 0.043(9) 0.002(7) 0.000(6) -0.004(5)
N33 0.041(9) 0.041(8) 0.036(9) -0.003(7) 0.008(7) 0.004(6)
N34 0.040(9) 0.041(8) 0.043(9) -0.006(7) 0.011(7) -0.010(6)
C31 0.036(10) 0.040(10) 0.051(12) 0.017(9) -0.005(9) 0.004(8)
C32 0.032(10) 0.060(12) 0.036(10) -0.011(10) -0.003(8) 0.006(8)
C33 0.030(10) 0.053(11) 0.040(11) -0.013(9) -0.004(8) -0.015(8)
C34 0.046(11) 0.045(10) 0.029(10) -0.006(9) 0.008(8) 0.001(8)
C35 0.035(10) 0.050(11) 0.039(11) -0.006(9) -0.005(8) -0.021(8)
C36 0.045(11) 0.055(11) 0.043(11) 0.016(10) 0.008(9) -0.012(9)
C37 0.053(12) 0.055(12) 0.033(10) 0.001(10) -0.010(9) -0.001(9)
C38 0.045(11) 0.027(9) 0.048(12) 0.002(9) 0.003(9) 0.004(7)
C39 0.038(10) 0.028(8) 0.029(9) 0.007(8) 0.008(7) 0.002(7)
C40 0.036(10) 0.048(11) 0.042(11) -0.003(9) -0.007(8) 0.011(8)
C41 0.036(10) 0.036(9) 0.033(10) 0.006(8) -0.001(8) -0.003(7)
C42 0.039(10) 0.029(9) 0.066(14) -0.001(10) -0.012(9) -0.010(7)
C43 0.033(10) 0.031(9) 0.063(13) -0.015(9) -0.003(9) 0.000(7)
C44 0.038(11) 0.053(11) 0.059(13) -0.020(10) -0.012(9) 0.008(9)
C45 0.035(11) 0.067(14) 0.093(18) -0.050(14) -0.017(11) 0.025(10)
C46 0.077(17) 0.069(14) 0.062(15) -0.036(13) 0.028(13) -0.039(12)
C47 0.014(8) 0.044(10) 0.093(17) -0.039(11) -0.010(9) 0.008(7)
C48 0.044(12) 0.041(10) 0.064(14) -0.032(10) 0.025(10) -0.022(9)
C49 0.032(11) 0.041(10) 0.082(16) -0.012(10) 0.005(10) 0.002(8)
C50 0.035(10) 0.042(10) 0.051(12) -0.016(9) -0.005(9) -0.005(8)
C51 0.040(10) 0.024(8) 0.062(13) 0.004(9) -0.013(9) 0.003(7)
C52 0.049(11) 0.053(11) 0.025(10) -0.003(9) -0.012(8) 0.003(9)
C53 0.052(13) 0.061(13) 0.061(14) -0.004(12) -0.025(11) -0.003(10)
C54 0.041(12) 0.084(15) 0.047(13) 0.010(12) -0.003(9) 0.014(10)
C55 0.067(14) 0.050(12) 0.052(13) -0.013(11) -0.025(11) 0.017(10)
C56 0.067(16) 0.095(18) 0.051(14) -0.017(14) -0.020(12) 0.013(13)
C57 0.040(11) 0.074(14) 0.051(13) -0.010(11) -0.005(9) 0.005(10)
C58 0.092(18) 0.080(16) 0.061(15) -0.023(13) -0.024(13) 0.018(14)
U3 0.0284(3) 0.0283(3) 0.0384(4) -0.0004(3) 0.0037(3) -0.0017(2)
O1U3 0.033(6) 0.040(6) 0.033(6) 0.001(5) -0.006(5) 0.005(5)
O2U3 0.042(7) 0.036(6) 0.040(7) 0.005(6) 0.003(6) 0.003(5)
U4 0.0270(3) 0.0253(3) 0.0388(4) 0.0013(3) -0.0011(3) -0.0011(2)
O1U4 0.028(6) 0.040(7) 0.062(8) 0.004(6) 0.003(6) 0.000(5)
O2U4 0.033(7) 0.028(6) 0.067(9) 0.006(6) -0.008(6) -0.005(5)
O2 0.094(8) 0.048(6) 0.025(6) 0.006(5) 0.016(6) 0.017(6)
N61 0.035(8) 0.025(7) 0.059(11) -0.004(7) 0.003(7) -0.002(6)
N62 0.049(9) 0.030(7) 0.032(8) -0.009(7) 0.010(7) -0.007(6)
N63 0.035(8) 0.058(9) 0.033(8) 0.001(7) 0.004(7) -0.005(7)
N64 0.034(8) 0.041(8) 0.035(8) 0.007(7) 0.010(6) 0.010(6)
C61 0.037(10) 0.047(10) 0.030(10) 0.006(9) 0.001(8) -0.008(8)
C62 0.048(12) 0.038(10) 0.052(12) -0.004(9) -0.008(10) -0.015(8)
C63 0.045(11) 0.047(11) 0.050(12) 0.026(10) -0.011(9) -0.010(9)
C64 0.037(10) 0.042(10) 0.055(13) 0.019(10) 0.017(9) 0.004(8)
C65 0.13(2) 0.058(14) 0.033(12) 0.025(11) -0.029(13) -0.053(14)
C66 0.018(9) 0.045(11) 0.12(2) 0.026(13) 0.005(11) 0.006(8)
C67 0.053(12) 0.054(11) 0.037(11) 0.017(9) 0.005(9) -0.002(9)
C68 0.032(10) 0.033(9) 0.057(12) 0.027(9) 0.009(9) -0.006(7)
C69 0.041(10) 0.020(8) 0.050(12) -0.002(8) 0.003(8) -0.006(7)
C70 0.040(10) 0.021(8) 0.041(11) -0.009(8) 0.014(8) -0.007(7)
C71 0.048(11) 0.030(9) 0.033(10) 0.005(8) 0.006(8) -0.002(8)
C72 0.038(10) 0.027(9) 0.060(13) -0.006(9) 0.001(9) 0.001(7)
C73 0.031(10) 0.045(10) 0.044(11) -0.002(9) -0.001(8) -0.004(7)
C74 0.042(10) 0.051(11) 0.034(10) 0.004(9) -0.004(8) 0.008(8)
C75 0.045(12) 0.051(11) 0.054(13) -0.013(10) -0.002(10) -0.018(9)
C76 0.031(10) 0.061(12) 0.065(14) -0.009(11) -0.011(9) -0.018(9)
C77 0.044(11) 0.040(10) 0.060(13) 0.012(10) -0.007(10) 0.000(8)
C78 0.018(9) 0.075(14) 0.064(14) 0.025(12) 0.000(9) -0.015(8)
C79 0.031(7) 0.060(8) 0.055(9) -0.005(7) -0.003(7) 0.019(7)
C80 0.015(5) 0.021(5) 0.031(5) -0.003(4) -0.007(4) 0.004(4)
C81 0.027(9) 0.058(11) 0.027(9) 0.006(9) -0.007(7) 0.012(8)
C82 0.040(10) 0.023(8) 0.051(11) -0.014(8) 0.017(9) -0.009(7)
C83 0.059(13) 0.059(12) 0.051(13) -0.003(11) 0.002(10) -0.014(10)
C84 0.095(18) 0.057(13) 0.038(12) 0.003(11) -0.002(11) -0.029(12)
C85 0.060(13) 0.052(12) 0.053(13) 0.007(11) 0.013(10) 0.010(10)
C86 0.038(10) 0.058(12) 0.037(11) 0.000(9) 0.000(8) -0.002(8)
C87 0.064(13) 0.043(11) 0.034(11) 0.000(9) 0.019(9) -0.010(9)
C88 0.056(14) 0.087(16) 0.067(15) 0.039(13) 0.005(11) 0.003(11)
N91 0.016(7) 0.079(11) 0.025(8) 0.005(8) -0.004(6) -0.011(7)
N92 0.031(8) 0.035(7) 0.035(8) -0.010(7) -0.007(6) 0.009(6)
N93 0.045(9) 0.029(7) 0.038(9) -0.003(7) -0.006(7) -0.003(6)
N94 0.033(8) 0.033(8) 0.047(9) -0.004(7) -0.003(7) 0.000(6)
C91 0.036(10) 0.039(10) 0.044(11) 0.007(9) 0.005(8) -0.003(7)
C92 0.054(12) 0.033(9) 0.041(11) -0.005(9) 0.008(9) 0.002(8)
C93 0.050(11) 0.029(9) 0.057(12) -0.007(9) 0.003(9) -0.022(8)
C94 0.036(10) 0.029(9) 0.058(12) -0.001(9) -0.004(9) -0.001(7)
C95 0.032(10) 0.051(11) 0.055(12) 0.003(10) 0.000(9) -0.016(8)
C96 0.040(11) 0.053(12) 0.061(13) -0.012(11) 0.010(9) -0.010(9)
C97 0.020(9) 0.058(11) 0.052(12) -0.003(10) 0.003(8) -0.006(8)
C98 0.015(8) 0.037(9) 0.051(11) 0.003(9) -0.007(7) -0.004(6)
C99 0.038(10) 0.031(9) 0.045(11) -0.002(9) -0.006(8) 0.014(7)
C100 0.031(9) 0.043(10) 0.037(10) 0.001(9) -0.005(8) 0.003(7)
C101 0.032(9) 0.041(10) 0.028(9) -0.001(8) -0.003(7) -0.009(7)
C102 0.030(9) 0.031(9) 0.040(10) 0.002(8) -0.006(8) 0.000(7)
C103 0.024(9) 0.036(9) 0.037(10) 0.009(8) -0.015(7) 0.007(7)
C104 0.059(13) 0.041(11) 0.052(12) -0.007(10) 0.003(10) 0.014(9)
C105 0.075(15) 0.042(11) 0.053(13) -0.009(10) -0.005(11) 0.023(10)
C106 0.029(10) 0.034(9) 0.070(14) -0.005(10) -0.011(9) 0.004(7)
C107 0.025(9) 0.036(9) 0.057(12) -0.001(9) -0.010(8) 0.003(7)
C108 0.042(11) 0.032(9) 0.057(13) 0.005(9) -0.015(9) -0.003(8)
C109 0.022(9) 0.037(9) 0.063(12) 0.019(9) 0.008(8) 0.006(7)
C110 0.042(10) 0.036(10) 0.042(11) -0.001(9) -0.008(8) -0.006(8)
C111 0.027(9) 0.028(9) 0.054(12) 0.002(9) -0.013(8) -0.001(7)
C112 0.042(10) 0.038(10) 0.036(10) -0.004(8) -0.004(8) -0.028(8)
C113 0.030(10) 0.047(10) 0.058(13) 0.002(10) 0.000(9) 0.003(8)
C114 0.041(11) 0.050(11) 0.062(14) 0.017(11) -0.015(10) -0.012(9)
C115 0.048(12) 0.061(13) 0.049(12) 0.011(11) -0.003(10) -0.019(10)
C116 0.053(13) 0.048(11) 0.056(13) -0.006(10) 0.000(10) -0.003(9)
C117 0.054(12) 0.043(11) 0.061(14) -0.012(10) -0.010(10) 0.006(9)
C118 0.070(16) 0.104(18) 0.046(13) 0.000(13) -0.020(11) -0.013(13)
N121 0.092(17) 0.105(18) 0.072(15) 0.008(15) -0.007(12) 0.010(14)
C121 0.050(14) 0.081(17) 0.074(17) 0.009(16) 0.016(12) -0.015(13)
C122 0.055(16) 0.10(2) 0.18(3) 0.01(2) -0.003(18) 0.020(15)
N122 0.54(12) 0.08(3) 0.09(3) 0.000 0.11(5) 0.000
C123 0.21(4) 0.21(4) 0.21(4) 0.000 0.007(10) 0.000
C124 0.31(5) 0.31(5) 0.32(5) 0.000 0.02(2) 0.000

loop_
_atom_type_symbol
_atom_type_description
_atom_type_scat_dispersion_real
_atom_type_scat_dispersion_imag
_atom_type_scat_source
C C 0.0033 0.0016 'International Tables Vol C Tables 4.2.6.8 and 6.1.1.4'
H H 0.0000 0.0000 'International Tables Vol C Tables 4.2.6.8 and 6.1.1.4'
N N 0.0061 0.0033 'International Tables Vol C Tables 4.2.6.8 and 6.1.1.4'
O O 0.0106 0.0060 'International Tables Vol C Tables 4.2.6.8 and 6.1.1.4'
U U -9.6767 9.6646 'International Tables Vol C Tables 4.2.6.8 and 6.1.1.4'

loop_
_geom_angle_atom_site_label_1
_geom_angle_atom_site_label_2
_geom_angle_atom_site_label_3
_geom_angle
O2U1 U1 O1U1 176.2(5)
O2U1 U1 O1 91.7(5)
O1U1 U1 O1 92.1(5)
O2U1 U1 N3 87.4(5)
O1U1 U1 N3 89.5(5)
O1 U1 N3 144.5(5)
O2U1 U1 N2 83.7(5)
O1U1 U1 N2 93.1(4)
O1 U1 N2 145.9(5)
N3 U1 N2 69.2(4)
O2U1 U1 N1 96.2(4)
O1U1 U1 N1 84.3(4)
O1 U1 N1 83.9(5)
N3 U1 N1 131.4(4)
N2 U1 N1 63.2(4)
O2U1 U1 N4 96.6(4)
O1U1 U1 N4 83.9(4)
O1 U1 N4 82.0(5)
N3 U1 N4 62.9(4)
N2 U1 N4 132.0(4)
N1 U1 N4 161.2(4)
O1U2 U2 O2U2 172.8(5)
O1U2 U2 O1 92.7(5)
O2U2 U2 O1 94.5(5)
O1U2 U2 N32 86.1(5)
O2U2 U2 N32 87.6(5)
O1 U2 N32 146.3(4)
O1U2 U2 N33 84.4(5)
O2U2 U2 N33 90.0(5)
O1 U2 N33 143.6(5)
N32 U2 N33 69.8(4)
O1U2 U2 N31 99.0(4)
O2U2 U2 N31 81.5(4)
O1 U2 N31 82.7(5)
N32 U2 N31 64.3(4)
N33 U2 N31 133.6(4)
O1U2 U2 N34 97.1(4)
O2U2 U2 N34 84.5(4)
O1 U2 N34 80.8(5)
N32 U2 N34 132.8(4)
N33 U2 N34 63.7(5)
N31 U2 N34 157.4(5)
U1 O1 U2 177.2(7)
C1 N1 C9 118.4(14)
C1 N1 U1 123.7(10)
C9 N1 U1 116.0(10)
C10 N2 C8 118.1(13)
C10 N2 U1 122.6(10)
C8 N2 U1 117.9(10)
C12 N3 C13 112.7(13)
C12 N3 U1 125.8(11)
C13 N3 U1 119.1(10)
C20 N4 C21 119.4(15)
C20 N4 U1 124.8(11)
C21 N4 U1 112.9(11)
N1 C1 C2 123.6(16)
C3 C2 C1 117.9(16)
C2 C3 C4 121.3(16)
C5 C4 C9 119.0(18)
C5 C4 C3 123.2(16)
C9 C4 C3 117.9(15)
C4 C5 C6 120.4(16)
C5 C6 C7 120.5(16)
C8 C7 C6 119.6(17)
C7 C8 C9 118.8(15)
C7 C8 N2 122.7(16)
C9 C8 N2 118.5(15)
N1 C9 C4 120.8(15)
N1 C9 C8 117.6(13)
C4 C9 C8 121.6(15)
N2 C10 C11 126.7(16)
C10 C11 C12 121.7(15)
C10 C11 C22 121.6(14)
C12 C11 C22 116.0(14)
N3 C12 C11 125.9(16)
C14 C13 C21 122.5(16)
C14 C13 N3 122.6(16)
C21 C13 N3 114.9(15)
C13 C14 C15 117.3(17)
C16 C15 C14 122.3(19)
C15 C16 C17 118.5(17)
C16 C17 C21 121.2(17)
C16 C17 C18 123.1(17)
C21 C17 C18 115.7(18)
C19 C18 C17 120.2(16)
C18 C19 C20 117.1(17)
N4 C20 C19 125.0(17)
N4 C21 C13 119.8(16)
N4 C21 C17 122.1(16)
C13 C21 C17 118.1(17)
C27 C22 C23 116.3(16)
C27 C22 C11 123.5(15)
C23 C22 C11 119.8(16)
C24 C23 C22 122.1(18)
C23 C24 C25 121.8(17)
C24 C25 C26 117.2(17)
C24 C25 C28 121.9(17)
C26 C25 C28 121.0(18)
C27 C26 C25 120.5(18)
C22 C27 C26 122.1(16)
C31 N31 C39 117.5(14)
C31 N31 U2 123.9(11)
C39 N31 U2 116.0(10)
C40 N32 C38 114.0(14)
C40 N32 U2 126.7(11)
C38 N32 U2 117.8(11)
C42 N33 C43 117.4(15)
C42 N33 U2 124.1(11)
C43 N33 U2 117.8(11)
C50 N34 C51 117.2(16)
C50 N34 U2 123.8(12)
C51 N34 U2 117.3(11)
N31 C31 C32 123.1(16)
C33 C32 C31 118.0(16)
C32 C33 C34 122.5(16)
C33 C34 C35 126.0(17)
C33 C34 C39 116.6(15)
C35 C34 C39 117.4(16)
C36 C35 C34 121.8(16)
C35 C36 C37 120.6(17)
C38 C37 C36 122.5(18)
C37 C38 C39 117.3(16)
C37 C38 N32 125.8(17)
C39 C38 N32 116.6(14)
N31 C39 C38 117.5(14)
N31 C39 C34 122.3(15)
C38 C39 C34 120.2(14)
N32 C40 C41 125.8(17)
C40 C41 C42 121.7(16)
C40 C41 C52 119.8(15)
C42 C41 C52 118.5(15)
N33 C42 C41 128.8(16)
C44 C43 N33 123.5(18)
C44 C43 C51 120.2(17)
N33 C43 C51 116.3(15)
C43 C44 C45 119(2)
C46 C45 C44 121(2)
C45 C46 C47 122(2)
C48 C47 C51 119.7(17)
C48 C47 C46 124.2(18)
C51 C47 C46 116(2)
C49 C48 C47 118.2(17)
C48 C49 C50 119(2)
N34 C50 C49 125.2(18)
N34 C51 C47 120.6(18)
N34 C51 C43 117.8(16)
C47 C51 C43 121.5(17)
C53 C52 C57 117.6(17)
C53 C52 C41 121.3(17)
C57 C52 C41 121.0(17)
C52 C53 C54 120.5(19)
C55 C54 C53 122(2)
C56 C55 C54 116(2)
C56 C55 C58 124(2)
C54 C55 C58 120(2)
C55 C56 C57 123(2)
C52 C57 C56 121(2)
O1U3 U3 O2U3 175.2(5)
O1U3 U3 O2 93.7(5)
O2U3 U3 O2 91.1(5)
O1U3 U3 N63 88.2(5)
O2U3 U3 N63 87.7(5)
O2 U3 N63 144.9(5)
O1U3 U3 N62 91.0(4)
O2U3 U3 N62 85.2(5)
O2 U3 N62 145.0(5)
N63 U3 N62 69.8(4)
O1U3 U3 N64 83.5(4)
O2U3 U3 N64 96.9(5)
O2 U3 N64 82.5(5)
N63 U3 N64 62.9(4)
N62 U3 N64 132.5(4)
O1U3 U3 N61 84.7(4)
O2U3 U3 N61 96.2(5)
O2 U3 N61 82.1(5)
N63 U3 N61 132.9(4)
N62 U3 N61 63.8(5)
N64 U3 N61 159.9(4)
O2U4 U4 O1U4 173.0(6)
O2U4 U4 O2 91.5(5)
O1U4 U4 O2 95.5(5)
O2U4 U4 N92 84.8(5)
O1U4 U4 N92 88.8(5)
O2 U4 N92 146.1(4)
O2U4 U4 N93 82.7(5)
O1U4 U4 N93 92.5(5)
O2 U4 N93 142.4(5)
N92 U4 N93 70.6(4)
O2U4 U4 N94 97.8(4)
O1U4 U4 N94 84.4(4)
O2 U4 N94 80.6(4)
N92 U4 N94 133.3(4)
N93 U4 N94 63.7(4)
O2U4 U4 N91 96.5(4)
O1U4 U4 N91 83.2(4)
O2 U4 N91 83.5(4)
N92 U4 N91 63.6(4)
N93 U4 N91 134.0(4)
N94 U4 N91 158.8(4)
U3 O2 U4 175.3(6)
C61 N61 C69 118.0(15)
C61 N61 U3 125.6(11)
C69 N61 U3 114.7(11)
C70 N62 C68 117.7(14)
C70 N62 U3 122.3(11)
C68 N62 U3 118.7(11)
C72 N63 C73 115.1(15)
C72 N63 U3 125.4(11)
C73 N63 U3 118.2(10)
C80 N64 C81 117.6(14)
C80 N64 U3 125.0(11)
C81 N64 U3 115.9(9)
N61 C61 C62 124.8(17)
C63 C62 C61 119.2(19)
C62 C63 C64 120.3(17)
C63 C64 C69 116.9(16)
C63 C64 C65 124.8(18)
C69 C64 C65 118.3(19)
C66 C65 C64 119(2)
C65 C66 C67 124(2)
C68 C67 C66 120(2)
C67 C68 N62 124.0(18)
C67 C68 C69 118.5(17)
N62 C68 C69 117.5(15)
N61 C69 C64 120.9(17)
N61 C69 C68 118.9(16)
C64 C69 C68 120.1(16)
N62 C70 C71 129.6(15)
C72 C71 C70 119.9(15)
C72 C71 C82 119.6(16)
C70 C71 C82 120.1(15)
N63 C72 C71 127.7(18)
C81 C73 C74 118.6(16)
C81 C73 N63 117.3(16)
C74 C73 N63 124.2(15)
C73 C74 C75 118.9(16)
C76 C75 C74 122.3(17)
C75 C76 C77 120.7(17)
C76 C77 C78 126.1(18)
C76 C77 C81 118.3(17)
C78 C77 C81 115.5(17)
C79 C78 C77 122.6(17)
C78 C79 C80 116.3(16)
N64 C80 C79 125.0(15)
C73 C81 N64 116.7(15)
C73 C81 C77 121.1(17)
N64 C81 C77 122.0(15)
C87 C82 C83 116.3(17)
C87 C82 C71 123.0(14)
C83 C82 C71 120.5(16)
C84 C83 C82 120.4(19)
C85 C84 C83 124.1(19)
C84 C85 C86 115.7(18)
C84 C85 C88 122.8(19)
C86 C85 C88 121.5(19)
C87 C86 C85 120.9(17)
C82 C87 C86 122.4(16)
C91 N91 C99 117.1(14)
C91 N91 U4 123.1(11)
C99 N91 U4 114.4(11)
C100 N92 C98 116.2(14)
C100 N92 U4 125.7(11)
C98 N92 U4 117.0(10)
C102 N93 C103 115.5(13)
C102 N93 U4 124.8(10)
C103 N93 U4 118.5(10)
C110 N94 C111 117.9(15)
C110 N94 U4 122.6(11)
C111 N94 U4 117.7(11)
N91 C91 C92 124.9(16)
C93 C92 C91 116.9(16)
C92 C93 C94 121.9(15)
C99 C94 C95 119.9(16)
C99 C94 C93 115.2(16)
C95 C94 C93 124.8(15)
C96 C95 C94 118.2(16)
C95 C96 C97 123.0(18)
C96 C97 C98 119.2(17)
C97 C98 C99 119.9(15)
C97 C98 N92 122.6(15)
C99 C98 N92 117.4(14)
N91 C99 C94 123.7(16)
N91 C99 C98 116.5(15)
C94 C99 C98 119.8(16)
N92 C100 C101 128.1(16)
C100 C101 C102 122.1(15)
C100 C101 C112 116.6(14)
C102 C101 C112 120.3(14)
N93 C102 C101 125.9(15)
C104 C103 N93 124.4(16)
C104 C103 C111 117.8(15)
N93 C103 C111 117.8(14)
C103 C104 C105 121.1(18)
C106 C105 C104 119.5(17)
C105 C106 C107 121.0(17)
C111 C107 C106 119.4(18)
C111 C107 C108 117.5(16)
C106 C107 C108 123.1(16)
C109 C108 C107 120.2(16)
C108 C109 C110 117.5(17)
N94 C110 C109 124.3(17)
N94 C111 C107 122.5(17)
N94 C111 C103 116.7(14)
C107 C111 C103 120.6(16)
C117 C112 C113 118.8(17)
C117 C112 C101 120.5(17)
C113 C112 C101 120.4(16)
C114 C113 C112 121.2(18)
C115 C114 C113 121.6(18)
C114 C115 C116 115.7(19)
C114 C115 C118 121(2)
C116 C115 C118 124(2)
C115 C116 C117 123.8(19)
C112 C117 C116 118.8(18)
N121 C121 C122 177(3)
N122 C123 C124 180.000(19)

loop_
_geom_bond_atom_site_label_1
_geom_bond_atom_site_label_2
_geom_bond_distance
U1 O2U1 1.789(11)
U1 O1U1 1.795(10)
U1 O1 2.186(13)
U1 N3 2.460(14)
U1 N2 2.554(12)
U1 N1 2.649(13)
U1 N4 2.696(15)
U2 O1U2 1.803(11)
U2 O2U2 1.822(10)
U2 O1 2.198(13)
U2 N32 2.494(13)
U2 N33 2.517(15)
U2 N31 2.585(13)
U2 N34 2.604(13)
N1 C1 1.33(2)
N1 C9 1.398(19)
N2 C10 1.34(2)
N2 C8 1.410(19)
N3 C12 1.31(2)
N3 C13 1.48(2)
N4 C20 1.25(2)
N4 C21 1.36(2)
C1 C2 1.42(2)
C2 C3 1.34(2)
C3 C4 1.42(2)
C4 C5 1.38(2)
C4 C9 1.40(2)
C5 C6 1.39(2)
C6 C7 1.42(2)
C7 C8 1.38(2)
C8 C9 1.41(2)
C10 C11 1.41(2)
C11 C12 1.41(2)
C11 C22 1.50(2)
C13 C14 1.37(2)
C13 C21 1.40(2)
C14 C15 1.44(2)
C15 C16 1.36(3)
C16 C17 1.41(3)
C17 C21 1.41(2)
C17 C18 1.45(3)
C18 C19 1.34(3)
C19 C20 1.43(2)
C22 C27 1.37(2)
C22 C23 1.42(2)
C23 C24 1.35(2)
C24 C25 1.39(3)
C25 C26 1.41(2)
C25 C28 1.53(2)
C26 C27 1.39(2)
N31 C31 1.35(2)
N31 C39 1.37(2)
N32 C40 1.32(2)
N32 C38 1.43(2)
N33 C42 1.32(2)
N33 C43 1.43(2)
N34 C50 1.29(2)
N34 C51 1.36(2)
C31 C32 1.41(2)
C32 C33 1.36(2)
C33 C34 1.37(2)
C34 C35 1.40(2)
C34 C39 1.44(2)
C35 C36 1.33(2)
C36 C37 1.39(2)
C37 C38 1.36(2)
C38 C39 1.43(2)
C40 C41 1.40(2)
C41 C42 1.42(2)
C41 C52 1.49(2)
C43 C44 1.39(2)
C43 C51 1.43(3)
C44 C45 1.41(3)
C45 C46 1.37(3)
C46 C47 1.46(3)
C47 C48 1.39(3)
C47 C51 1.41(2)
C48 C49 1.34(3)
C49 C50 1.39(2)
C52 C53 1.37(3)
C52 C57 1.38(3)
C53 C54 1.40(3)
C54 C55 1.40(3)
C55 C56 1.35(3)
C55 C58 1.53(3)
C56 C57 1.41(3)
U3 O1U3 1.807(10)
U3 O2U3 1.821(10)
U3 O2 2.171(11)
U3 N63 2.511(14)
U3 N62 2.539(13)
U3 N64 2.623(14)
U3 N61 2.684(14)
U4 O2U4 1.787(11)
U4 O1U4 1.790(11)
U4 O2 2.213(11)
U4 N92 2.461(14)
U4 N93 2.517(13)
U4 N94 2.614(13)
U4 N91 2.634(15)
N61 C61 1.31(2)
N61 C69 1.38(2)
N62 C70 1.32(2)
N62 C68 1.41(2)
N63 C72 1.32(2)
N63 C73 1.42(2)
N64 C80 1.254(18)
N64 C81 1.41(2)
C61 C62 1.36(2)
C62 C63 1.35(2)
C63 C64 1.40(3)
C64 C69 1.43(2)
C64 C65 1.45(3)
C65 C66 1.34(3)
C66 C67 1.40(3)
C67 C68 1.39(2)
C68 C69 1.45(2)
C70 C71 1.42(2)
C71 C72 1.39(2)
C71 C82 1.49(2)
C73 C81 1.40(2)
C73 C74 1.41(2)
C74 C75 1.42(2)
C75 C76 1.34(2)
C76 C77 1.39(3)
C77 C78 1.40(3)
C77 C81 1.43(2)
C78 C79 1.35(3)
C79 C80 1.46(2)
C82 C87 1.38(2)
C82 C83 1.42(2)
C83 C84 1.38(3)
C84 C85 1.35(3)
C85 C86 1.43(2)
C85 C88 1.51(3)
C86 C87 1.39(2)
N91 C91 1.31(2)
N91 C99 1.37(2)
N92 C100 1.30(2)
N92 C98 1.442(19)
N93 C102 1.33(2)
N93 C103 1.419(19)
N94 C110 1.32(2)
N94 C111 1.37(2)
C91 C92 1.41(2)
C92 C93 1.35(2)
C93 C94 1.43(2)
C94 C99 1.40(2)
C94 C95 1.42(2)
C95 C96 1.38(2)
C96 C97 1.38(2)
C97 C98 1.40(2)
C98 C99 1.42(2)
C100 C101 1.39(2)
C101 C102 1.42(2)
C101 C112 1.51(2)
C103 C104 1.40(2)
C103 C111 1.43(2)
C104 C105 1.42(2)
C105 C106 1.36(3)
C106 C107 1.42(2)
C107 C111 1.39(2)
C107 C108 1.44(2)
C108 C109 1.35(2)
C109 C110 1.42(2)
C112 C117 1.37(2)
C112 C113 1.40(2)
C113 C114 1.39(2)
C114 C115 1.39(3)
C115 C116 1.40(3)
C115 C118 1.48(3)
C116 C117 1.40(3)
N121 C121 1.12(3)
C121 C122 1.45(3)
N122 C123 0.97(9)
C123 C124 1.73(10)
